data_4110244
loop_
_publ_author_name
'Kilian Mu\~niz'

_publ_section_title
;
 Advancing Palladium-Catalyzed C-N Bond Formation: Bisindoline
 Construction from Successive Amide Transfer to Internal Alkenes
;
_journal_name_full 'Journal of the American Chemical Society'
_journal_page_first 14542
_journal_page_last 14543
_journal_paper_doi 10.1021/ja075655f
_journal_volume 129
_journal_year 2007
_chemical_formula_moiety 'C28 H24 N2 O4 S2'
_chemical_formula_sum 'C28 H24 N2 O4 S2'
_chemical_formula_weight 516.61
_chemical_name_systematic
;
 ?
;
_space_group_IT_number 14
_symmetry_cell_setting monoclinic
_symmetry_space_group_name_Hall '-P 2ybc'
_symmetry_space_group_name_H-M 'P 1 21/c 1'
_atom_sites_solution_hydrogens geom
_atom_sites_solution_primary direct
_atom_sites_solution_secondary difmap
_audit_creation_method SHELXL-97
_cell_angle_alpha 90.00
_cell_angle_beta 108.654(2)
_cell_angle_gamma 90.00
_cell_formula_units_Z 4
_cell_length_a 8.8380(2)
_cell_length_b 11.0130(4)
_cell_length_c 27.0490(9)
_cell_measurement_reflns_used 19130
_cell_measurement_temperature 173(2)
_cell_measurement_theta_max 27.485
_cell_measurement_theta_min 0.998
_cell_volume 2494.45(14)
_computing_cell_refinement 'Denzo (Nonius B.V., 1998)'
_computing_data_collection 'Collect (Nonius B.V., 1998)'
_computing_data_reduction 'Denzo (Nonius B.V., 1998)'
_computing_molecular_graphics 'PLATON 98 (Spek, 1998)'
_computing_publication_material 'SHELXL-97 (Sheldrick, 1997)'
_computing_structure_refinement 'SHELXL-97 (Sheldrick, 1997)'
_computing_structure_solution 'SHELXS-97 (Sheldrick, 1997)'
_diffrn_ambient_temperature 173(2)
_diffrn_measured_fraction_theta_full 0.988
_diffrn_measured_fraction_theta_max 0.988
_diffrn_measurement_device_type KappaCCD
_diffrn_measurement_method 'phi and omega scans'
_diffrn_radiation_monochromator graphite
_diffrn_radiation_source 'fine-focus sealed tube'
_diffrn_radiation_type MoK\a
_diffrn_radiation_wavelength 0.71073
_diffrn_reflns_av_R_equivalents 0.0299
_diffrn_reflns_av_sigmaI/netI 0.0525
_diffrn_reflns_limit_h_max 11
_diffrn_reflns_limit_h_min -11
_diffrn_reflns_limit_k_max 13
_diffrn_reflns_limit_k_min -14
_diffrn_reflns_limit_l_max 35
_diffrn_reflns_limit_l_min -35
_diffrn_reflns_number 9348
_diffrn_reflns_theta_full 27.48
_diffrn_reflns_theta_max 27.48
_diffrn_reflns_theta_min 2.01
_exptl_absorpt_coefficient_mu 0.252
_exptl_absorpt_correction_type none
_exptl_crystal_colour colorless
_exptl_crystal_density_diffrn 1.376
_exptl_crystal_description block
_exptl_crystal_F_000 1080
_exptl_crystal_size_max 0.50
_exptl_crystal_size_mid 0.40
_exptl_crystal_size_min 0.20
_refine_diff_density_max 0.224
_refine_diff_density_min -0.456
_refine_diff_density_rms 0.057
_refine_ls_extinction_method none
_refine_ls_goodness_of_fit_ref 1.058
_refine_ls_hydrogen_treatment constr
_refine_ls_matrix_type full
_refine_ls_number_parameters 327
_refine_ls_number_reflns 5662
_refine_ls_number_restraints 0
_refine_ls_restrained_S_all 1.058
_refine_ls_R_factor_all 0.0812
_refine_ls_R_factor_gt 0.0467
_refine_ls_shift/su_max <0.001
_refine_ls_shift/su_mean <0.001
_refine_ls_structure_factor_coef Fsqd
_refine_ls_weighting_details 'calc w=1/[\s^2^(Fo^2^)+(0.0647P)^2^+0.2835P] where P=(Fo^2^+2Fc^2^)/3'
_refine_ls_weighting_scheme calc
_refine_ls_wR_factor_gt 0.1125
_refine_ls_wR_factor_ref 0.1309
_reflns_number_gt 3843
_reflns_number_total 5662
_reflns_threshold_expression I>2sigma(I)
_cod_data_source_file ja075655fsi20070729_014243.cif
_cod_data_source_block muniz1
_cod_original_sg_symbol_H-M 'P 21/c'
_cod_database_code 4110244

loop_
_symmetry_equiv_pos_as_xyz
'x, y, z'
'-x, y+1/2, -z+1/2'
'-x, -y, -z'
'x, -y-1/2, z-1/2'

loop_
_atom_site_label
_atom_site_type_symbol
_atom_site_fract_x
_atom_site_fract_y
_atom_site_fract_z
_atom_site_U_iso_or_equiv
_atom_site_adp_type
_atom_site_occupancy
_atom_site_symmetry_multiplicity
_atom_site_calc_flag
_atom_site_refinement_flags
C1 C 0.7788(2) -0.03338(18) 0.78191(7) 0.0302(4) Uani 1 1 d .
C2 C 0.7213(2) -0.14268(19) 0.75835(8) 0.0353(5) Uani 1 1 d .
H2 H 0.7828 -0.1918 0.7431 0.042 Uiso 1 1 calc R
C3 C 0.5703(2) -0.1778(2) 0.75788(9) 0.0438(5) Uani 1 1 d .
H3 H 0.5282 -0.2530 0.7422 0.053 Uiso 1 1 calc R
C4 C 0.4795(2) -0.1066(2) 0.77952(9) 0.0479(6) Uani 1 1 d .
H4 H 0.3757 -0.1324 0.7782 0.058 Uiso 1 1 calc R
C5 C 0.5396(2) 0.0028(2) 0.80329(9) 0.0426(5) Uani 1 1 d .
H5 H 0.4778 0.0520 0.8184 0.051 Uiso 1 1 calc R
C6 C 0.6911(2) 0.03915(19) 0.80462(7) 0.0322(4) Uani 1 1 d .
C7 C 0.7853(2) 0.14959(19) 0.82934(7) 0.0317(4) Uani 1 1 d .
H7 H 0.7308 0.2261 0.8130 0.038 Uiso 1 1 calc R
C8 C 0.9487(2) 0.13361(18) 0.81998(7) 0.0293(4) Uani 1 1 d .
H8 H 0.9751 0.2052 0.8015 0.035 Uiso 1 1 calc R
C9 C 1.0656(2) 0.11916(18) 0.87375(8) 0.0326(4) Uani 1 1 d .
C10 C 1.2282(2) 0.0972(2) 0.88884(9) 0.0484(6) Uani 1 1 d .
H10 H 1.2816 0.0922 0.8635 0.058 Uiso 1 1 calc R
C11 C 1.3121(3) 0.0825(3) 0.94125(10) 0.0629(8) Uani 1 1 d .
H11 H 1.4239 0.0683 0.9521 0.075 Uiso 1 1 calc R
C12 C 1.2336(3) 0.0886(3) 0.97775(10) 0.0603(7) Uani 1 1 d .
H12 H 1.2924 0.0762 1.0135 0.072 Uiso 1 1 calc R
C13 C 1.0717(3) 0.1122(2) 0.96378(9) 0.0476(6) Uani 1 1 d .
H13 H 1.0187 0.1168 0.9892 0.057 Uiso 1 1 calc R
C14 C 0.9898(2) 0.12878(19) 0.91129(8) 0.0354(5) Uani 1 1 d .
C15 C 0.8640(2) 0.0516(2) 0.68310(8) 0.0368(5) Uani 1 1 d .
C16 C 0.7861(3) -0.0373(2) 0.64814(8) 0.0482(6) Uani 1 1 d .
H16 H 0.8144 -0.1203 0.6550 0.058 Uiso 1 1 calc R
C17 C 0.6658(3) -0.0038(3) 0.60285(9) 0.0612(7) Uani 1 1 d .
H17 H 0.6125 -0.0646 0.5786 0.073 Uiso 1 1 calc R
C18 C 0.6228(3) 0.1162(3) 0.59253(10) 0.0656(8) Uani 1 1 d .
C19 C 0.7027(3) 0.2033(3) 0.62844(10) 0.0682(8) Uani 1 1 d .
H19 H 0.6743 0.2863 0.6217 0.082 Uiso 1 1 calc R
C20 C 0.8223(3) 0.1726(2) 0.67367(9) 0.0520(6) Uani 1 1 d .
H20 H 0.8752 0.2334 0.6980 0.062 Uiso 1 1 calc R
C21 C 0.4911(4) 0.1518(4) 0.54322(12) 0.1020(12) Uani 1 1 d .
H21A H 0.5378 0.1914 0.5190 0.153 Uiso 1 1 calc R
H21B H 0.4176 0.2082 0.5520 0.153 Uiso 1 1 calc R
H21C H 0.4326 0.0791 0.5267 0.153 Uiso 1 1 calc R
C22 C 0.7873(2) 0.3966(2) 0.90268(8) 0.0417(5) Uani 1 1 d .
C23 C 0.6881(3) 0.4732(3) 0.86582(10) 0.0571(7) Uani 1 1 d .
H23 H 0.5899 0.4440 0.8427 0.069 Uiso 1 1 calc R
C24 C 0.7330(3) 0.5931(3) 0.86291(10) 0.0624(7) Uani 1 1 d .
H24 H 0.6647 0.6451 0.8374 0.075 Uiso 1 1 calc R
C25 C 0.8748(3) 0.6384(2) 0.89629(9) 0.0491(6) Uani 1 1 d .
C26 C 0.9758(3) 0.5588(2) 0.93092(9) 0.0528(6) Uani 1 1 d .
H26 H 1.0766 0.5870 0.9527 0.063 Uiso 1 1 calc R
C27 C 0.9339(3) 0.4387(2) 0.93466(9) 0.0515(6) Uani 1 1 d .
H27 H 1.0049 0.3857 0.9589 0.062 Uiso 1 1 calc R
C28 C 0.9166(4) 0.7713(3) 0.89521(11) 0.0673(8) Uani 1 1 d .
H28A H 1.0135 0.7890 0.9243 0.101 Uiso 1 1 calc R
H28B H 0.8284 0.8211 0.8984 0.101 Uiso 1 1 calc R
H28C H 0.9352 0.7899 0.8622 0.101 Uiso 1 1 calc R
O1 O 1.05113(15) -0.11382(13) 0.73701(6) 0.0400(4) Uani 1 1 d .
O2 O 1.13879(15) 0.09907(13) 0.75461(6) 0.0403(4) Uani 1 1 d .
O3 O 0.7676(2) 0.22590(16) 0.96595(7) 0.0602(5) Uani 1 1 d .
O4 O 0.56054(17) 0.23811(15) 0.87905(7) 0.0581(5) Uani 1 1 d .
N1 N 0.93192(16) 0.01974(15) 0.78818(6) 0.0291(4) Uani 1 1 d .
N2 N 0.82273(18) 0.15142(17) 0.88727(6) 0.0375(4) Uani 1 1 d .
S1 S 1.01314(5) 0.01126(5) 0.741346(19) 0.03248(15) Uani 1 1 d .
S2 S 0.72307(7) 0.24940(6) 0.91125(2) 0.04624(18) Uani 1 1 d .

loop_
_atom_site_aniso_label
_atom_site_aniso_U_11
_atom_site_aniso_U_22
_atom_site_aniso_U_33
_atom_site_aniso_U_23
_atom_site_aniso_U_13
_atom_site_aniso_U_12
C1 0.0269(9) 0.0271(11) 0.0340(10) 0.0038(8) 0.0060(7) -0.0016(8)
C2 0.0325(10) 0.0274(12) 0.0435(12) 0.0006(9) 0.0085(8) -0.0014(9)
C3 0.0369(11) 0.0351(14) 0.0526(14) 0.0001(11) 0.0049(9) -0.0082(10)
C4 0.0300(10) 0.0484(16) 0.0644(15) 0.0019(12) 0.0136(10) -0.0066(10)
C5 0.0295(10) 0.0435(15) 0.0570(14) 0.0010(11) 0.0167(9) 0.0012(10)
C6 0.0289(9) 0.0302(12) 0.0371(11) 0.0030(9) 0.0099(8) 0.0011(8)
C7 0.0318(9) 0.0281(11) 0.0351(10) -0.0002(9) 0.0105(8) 0.0034(8)
C8 0.0315(9) 0.0244(11) 0.0331(10) -0.0009(8) 0.0117(8) -0.0022(8)
C9 0.0320(9) 0.0270(11) 0.0369(11) -0.0011(9) 0.0085(8) -0.0030(8)
C10 0.0358(11) 0.0575(17) 0.0488(14) -0.0066(12) 0.0094(9) 0.0002(11)
C11 0.0408(12) 0.083(2) 0.0526(16) -0.0041(14) -0.0028(11) 0.0090(13)
C12 0.0599(15) 0.067(2) 0.0403(14) 0.0028(13) -0.0026(11) 0.0019(13)
C13 0.0583(13) 0.0462(15) 0.0372(12) 0.0005(11) 0.0136(10) -0.0021(11)
C14 0.0369(10) 0.0316(12) 0.0369(11) 0.0010(9) 0.0105(8) -0.0030(9)
C15 0.0450(11) 0.0341(12) 0.0352(11) -0.0009(9) 0.0181(9) 0.0051(10)
C16 0.0595(13) 0.0431(15) 0.0416(13) -0.0020(11) 0.0154(11) -0.0008(11)
C17 0.0706(16) 0.074(2) 0.0348(13) -0.0030(13) 0.0106(11) -0.0048(15)
C18 0.0739(17) 0.082(2) 0.0384(14) 0.0097(14) 0.0147(12) 0.0210(16)
C19 0.097(2) 0.0567(19) 0.0510(16) 0.0141(14) 0.0235(15) 0.0311(16)
C20 0.0761(16) 0.0377(15) 0.0429(13) 0.0018(11) 0.0200(12) 0.0117(12)
C21 0.110(2) 0.132(4) 0.0505(18) 0.0194(19) 0.0062(17) 0.039(2)
C22 0.0488(12) 0.0402(14) 0.0412(12) -0.0076(10) 0.0216(10) 0.0052(10)
C23 0.0590(14) 0.0550(18) 0.0505(15) -0.0092(13) 0.0079(11) 0.0065(13)
C24 0.0742(17) 0.0507(18) 0.0540(16) 0.0047(13) 0.0089(13) 0.0121(14)
C25 0.0705(15) 0.0449(15) 0.0371(12) -0.0017(11) 0.0247(11) 0.0041(12)
C26 0.0625(14) 0.0476(16) 0.0464(14) -0.0053(12) 0.0147(11) -0.0061(12)
C27 0.0558(13) 0.0488(16) 0.0472(14) 0.0009(12) 0.0129(11) 0.0023(12)
C28 0.102(2) 0.0510(18) 0.0517(16) 0.0024(13) 0.0286(15) -0.0002(15)
O1 0.0418(7) 0.0268(8) 0.0537(9) -0.0035(7) 0.0186(6) 0.0051(6)
O2 0.0400(7) 0.0331(9) 0.0545(9) -0.0067(7) 0.0246(6) -0.0089(6)
O3 0.0845(12) 0.0589(12) 0.0536(10) -0.0027(8) 0.0454(9) -0.0035(9)
O4 0.0405(8) 0.0564(12) 0.0860(13) -0.0162(9) 0.0321(8) 0.0004(8)
N1 0.0281(7) 0.0249(9) 0.0354(9) -0.0019(7) 0.0119(6) -0.0055(7)
N2 0.0365(8) 0.0392(11) 0.0390(10) -0.0036(8) 0.0152(7) 0.0023(8)
S1 0.0334(3) 0.0263(3) 0.0405(3) -0.0032(2) 0.0156(2) -0.0002(2)
S2 0.0493(3) 0.0457(4) 0.0533(4) -0.0075(3) 0.0298(3) 0.0000(3)

loop_
_atom_type_symbol
_atom_type_description
_atom_type_scat_dispersion_real
_atom_type_scat_dispersion_imag
_atom_type_scat_source
C C 0.0033 0.0016 'International Tables Vol C Tables 4.2.6.8 and 6.1.1.4'
H H 0.0000 0.0000 'International Tables Vol C Tables 4.2.6.8 and 6.1.1.4'
O O 0.0106 0.0060 'International Tables Vol C Tables 4.2.6.8 and 6.1.1.4'
N N 0.0061 0.0033 'International Tables Vol C Tables 4.2.6.8 and 6.1.1.4'
S S 0.1246 0.1234 'International Tables Vol C Tables 4.2.6.8 and 6.1.1.4'

loop_
_geom_angle_atom_site_label_1
_geom_angle_atom_site_label_2
_geom_angle_atom_site_label_3
_geom_angle
C2 C1 C6 122.10(17)
C2 C1 N1 127.21(17)
C6 C1 N1 110.66(17)
C1 C2 C3 117.34(19)
C1 C2 H2 121.3
C3 C2 H2 121.3
C4 C3 C2 121.8(2)
C4 C3 H3 119.1
C2 C3 H3 119.1
C3 C4 C5 120.13(19)
C3 C4 H4 119.9
C5 C4 H4 119.9
C6 C5 C4 119.03(19)
C6 C5 H5 120.5
C4 C5 H5 120.5
C1 C6 C5 119.62(19)
C1 C6 C7 110.78(15)
C5 C6 C7 129.57(18)
N2 C7 C6 112.49(16)
N2 C7 C8 105.46(14)
C6 C7 C8 104.29(15)
N2 C7 H7 111.4
C6 C7 H7 111.4
C8 C7 H7 111.4
C9 C8 N1 112.25(16)
C9 C8 C7 103.99(15)
N1 C8 C7 105.14(14)
C9 C8 H8 111.7
N1 C8 H8 111.7
C7 C8 H8 111.7
C10 C9 C14 119.76(18)
C10 C9 C8 129.28(18)
C14 C9 C8 110.96(16)
C11 C10 C9 119.2(2)
C11 C10 H10 120.4
C9 C10 H10 120.4
C12 C11 C10 120.1(2)
C12 C11 H11 120.0
C10 C11 H11 120.0
C11 C12 C13 121.8(2)
C11 C12 H12 119.1
C13 C12 H12 119.1
C12 C13 C14 117.4(2)
C12 C13 H13 121.3
C14 C13 H13 121.3
C13 C14 C9 121.61(18)
C13 C14 N2 127.82(18)
C9 C14 N2 110.51(17)
C16 C15 C20 120.7(2)
C16 C15 S1 120.05(17)
C20 C15 S1 119.20(17)
C15 C16 C17 119.2(2)
C15 C16 H16 120.4
C17 C16 H16 120.4
C18 C17 C16 121.1(3)
C18 C17 H17 119.5
C16 C17 H17 119.5
C17 C18 C19 118.4(2)
C17 C18 C21 120.7(3)
C19 C18 C21 120.8(3)
C20 C19 C18 121.7(3)
C20 C19 H19 119.2
C18 C19 H19 119.2
C19 C20 C15 118.9(2)
C19 C20 H20 120.5
C15 C20 H20 120.5
C18 C21 H21A 109.5
C18 C21 H21B 109.5
H21A C21 H21B 109.5
C18 C21 H21C 109.5
H21A C21 H21C 109.5
H21B C21 H21C 109.5
C23 C22 C27 119.7(2)
C23 C22 S2 120.05(18)
C27 C22 S2 120.21(18)
C22 C23 C24 119.6(2)
C22 C23 H23 120.2
C24 C23 H23 120.2
C25 C24 C23 121.5(2)
C25 C24 H24 119.3
C23 C24 H24 119.3
C26 C25 C24 117.9(2)
C26 C25 C28 121.2(2)
C24 C25 C28 120.9(2)
C25 C26 C27 121.7(2)
C25 C26 H26 119.2
C27 C26 H26 119.2
C26 C27 C22 119.5(2)
C26 C27 H27 120.3
C22 C27 H27 120.3
C25 C28 H28A 109.5
C25 C28 H28B 109.5
H28A C28 H28B 109.5
C25 C28 H28C 109.5
H28A C28 H28C 109.5
H28B C28 H28C 109.5
C1 N1 C8 108.99(14)
C1 N1 S1 120.88(13)
C8 N1 S1 120.05(12)
C14 N2 C7 108.89(14)
C14 N2 S2 122.53(14)
C7 N2 S2 116.98(13)
O2 S1 O1 119.21(8)
O2 S1 N1 105.28(8)
O1 S1 N1 106.80(8)
O2 S1 C15 110.70(10)
O1 S1 C15 107.36(10)
N1 S1 C15 106.80(8)
O4 S2 O3 120.43(11)
O4 S2 N2 105.23(9)
O3 S2 N2 106.50(10)
O4 S2 C22 107.72(11)
O3 S2 C22 108.08(11)
N2 S2 C22 108.38(9)

loop_
_geom_bond_atom_site_label_1
_geom_bond_atom_site_label_2
_geom_bond_distance
C1 C2 1.381(3)
C1 C6 1.386(3)
C1 N1 1.434(2)
C2 C3 1.385(3)
C2 H2 0.9500
C3 C4 1.380(3)
C3 H3 0.9500
C4 C5 1.388(3)
C4 H4 0.9500
C5 C6 1.387(3)
C5 H5 0.9500
C6 C7 1.504(3)
C7 N2 1.494(2)
C7 C8 1.554(2)
C7 H7 1.0000
C8 C9 1.499(3)
C8 N1 1.501(2)
C8 H8 1.0000
C9 C10 1.384(3)
C9 C14 1.388(3)
C10 C11 1.383(3)
C10 H10 0.9500
C11 C12 1.378(4)
C11 H11 0.9500
C12 C13 1.383(3)
C12 H12 0.9500
C13 C14 1.384(3)
C13 H13 0.9500
C14 N2 1.432(2)
C15 C16 1.382(3)
C15 C20 1.384(3)
C15 S1 1.757(2)
C16 C17 1.390(3)
C16 H16 0.9500
C17 C18 1.379(4)
C17 H17 0.9500
C18 C19 1.387(4)
C18 C21 1.515(4)
C19 C20 1.379(3)
C19 H19 0.9500
C20 H20 0.9500
C21 H21A 0.9800
C21 H21B 0.9800
C21 H21C 0.9800
C22 C23 1.385(3)
C22 C27 1.387(3)
C22 S2 1.757(2)
C23 C24 1.387(4)
C23 H23 0.9500
C24 C25 1.382(3)
C24 H24 0.9500
C25 C26 1.382(3)
C25 C28 1.513(3)
C26 C27 1.385(3)
C26 H26 0.9500
C27 H27 0.9500
C28 H28A 0.9800
C28 H28B 0.9800
C28 H28C 0.9800
O1 S1 1.4315(14)
O2 S1 1.4291(14)
O3 S2 1.4276(18)
O4 S2 1.4273(17)
N1 S1 1.6463(15)
N2 S2 1.6512(17)

loop_
_geom_torsion_atom_site_label_1
_geom_torsion_atom_site_label_2
_geom_torsion_atom_site_label_3
_geom_torsion_atom_site_label_4
_geom_torsion
C6 C1 C2 C3 0.3(3)
N1 C1 C2 C3 178.37(18)
C1 C2 C3 C4 0.6(3)
C2 C3 C4 C5 -1.0(4)
C3 C4 C5 C6 0.3(3)
C2 C1 C6 C5 -0.9(3)
N1 C1 C6 C5 -179.27(17)
C2 C1 C6 C7 177.47(18)
N1 C1 C6 C7 -0.9(2)
C4 C5 C6 C1 0.6(3)
C4 C5 C6 C7 -177.5(2)
C1 C6 C7 N2 -115.29(17)
C5 C6 C7 N2 62.9(3)
C1 C6 C7 C8 -1.5(2)
C5 C6 C7 C8 176.7(2)
N2 C7 C8 C9 3.7(2)
C6 C7 C8 C9 -115.00(17)
N2 C7 C8 N1 121.83(16)
C6 C7 C8 N1 3.14(19)
N1 C8 C9 C10 64.0(3)
C7 C8 C9 C10 177.2(2)
N1 C8 C9 C14 -115.00(18)
C7 C8 C9 C14 -1.9(2)
C14 C9 C10 C11 1.4(4)
C8 C9 C10 C11 -177.6(2)
C9 C10 C11 C12 0.7(4)
C10 C11 C12 C13 -1.7(4)
C11 C12 C13 C14 0.5(4)
C12 C13 C14 C9 1.6(4)
C12 C13 C14 N2 178.5(2)
C10 C9 C14 C13 -2.6(3)
C8 C9 C14 C13 176.6(2)
C10 C9 C14 N2 -179.97(19)
C8 C9 C14 N2 -0.8(2)
C20 C15 C16 C17 0.7(3)
S1 C15 C16 C17 178.47(17)
C15 C16 C17 C18 -0.4(4)
C16 C17 C18 C19 0.1(4)
C16 C17 C18 C21 -179.7(3)
C17 C18 C19 C20 -0.2(4)
C21 C18 C19 C20 179.7(3)
C18 C19 C20 C15 0.5(4)
C16 C15 C20 C19 -0.7(3)
S1 C15 C20 C19 -178.53(18)
C27 C22 C23 C24 -3.0(3)
S2 C22 C23 C24 173.51(19)
C22 C23 C24 C25 -0.4(4)
C23 C24 C25 C26 3.7(4)
C23 C24 C25 C28 -175.6(2)
C24 C25 C26 C27 -3.7(3)
C28 C25 C26 C27 175.6(2)
C25 C26 C27 C22 0.5(4)
C23 C22 C27 C26 3.0(3)
S2 C22 C27 C26 -173.55(18)
C2 C1 N1 C8 -175.22(19)
C6 C1 N1 C8 3.0(2)
C2 C1 N1 S1 39.4(3)
C6 C1 N1 S1 -142.36(14)
C9 C8 N1 C1 108.63(17)
C7 C8 N1 C1 -3.78(19)
C9 C8 N1 S1 -105.66(16)
C7 C8 N1 S1 141.92(13)
C13 C14 N2 C7 -173.8(2)
C9 C14 N2 C7 3.4(2)
C13 C14 N2 S2 44.3(3)
C9 C14 N2 S2 -138.55(16)
C6 C7 N2 C14 108.71(18)
C8 C7 N2 C14 -4.3(2)
C6 C7 N2 S2 -106.99(16)
C8 C7 N2 S2 139.94(14)
C1 N1 S1 O2 164.78(15)
C8 N1 S1 O2 23.16(16)
C1 N1 S1 O1 -67.57(16)
C8 N1 S1 O1 150.81(13)
C1 N1 S1 C15 47.06(17)
C8 N1 S1 C15 -94.57(15)
C16 C15 S1 O2 143.54(16)
C20 C15 S1 O2 -38.65(19)
C16 C15 S1 O1 11.89(19)
C20 C15 S1 O1 -170.30(17)
C16 C15 S1 N1 -102.36(17)
C20 C15 S1 N1 75.45(19)
C14 N2 S2 O4 -175.39(16)
C7 N2 S2 O4 45.53(17)
C14 N2 S2 O3 -46.48(19)
C7 N2 S2 O3 174.44(14)
C14 N2 S2 C22 69.59(18)
C7 N2 S2 C22 -69.49(16)
C23 C22 S2 O4 -5.5(2)
C27 C22 S2 O4 171.03(17)
C23 C22 S2 O3 -137.06(18)
C27 C22 S2 O3 39.5(2)
C23 C22 S2 N2 107.89(18)
C27 C22 S2 N2 -75.60(19)
